data_4110582
loop_
_publ_author_name
'Hyojong Yoo'
'Patrick J. Carroll'
'Donald H. Berry'

_publ_section_title
;
 Synthesis and Structure of Ruthenium-Silylene Complexes: Activation of
 Si-Cl Bonds in N-Heterocyclic Silanes
;
_journal_name_full 'Journal of the American Chemical Society'
_journal_page_first 6038
_journal_page_last 6039
_journal_paper_doi 10.1021/ja0580744
_journal_volume 128
_journal_year 2006
_chemical_formula_sum 'C43 H57 N7 Ru Si'
_chemical_formula_weight 801.12
_space_group_IT_number 33
_symmetry_cell_setting orthorhombic
_symmetry_Int_Tables_number 33
_symmetry_space_group_name_Hall 'P 2c -2n'
_symmetry_space_group_name_H-M 'P n a 21'
_atom_sites_solution_hydrogens geom
_atom_sites_solution_primary direct
_audit_creation_method SHELXL-97
_cell_angle_alpha 90.00
_cell_angle_beta 90.00
_cell_angle_gamma 90.00
_cell_formula_units_Z 8
_cell_length_a 17.0427(11)
_cell_length_b 12.4563(8)
_cell_length_c 39.721(3)
_cell_measurement_temperature 143(1)
_cell_volume 8432.3(10)
_computing_data_collection 'CrystalClear (Rigaku, 1999)'
_computing_data_reduction 'CrystalClear (Rigaku, 1999)'
_computing_structure_refinement 'SHELXL-97 (Sheldrick, 1997)'
_computing_structure_solution 'SIR97 (Altomare, 1999)'
_diffrn_ambient_temperature 143(1)
_diffrn_measured_fraction_theta_full 0.963
_diffrn_measured_fraction_theta_max 0.963
_diffrn_measurement_device 'CCD Area Detector'
_diffrn_measurement_device_type 'Rigaku Mercury'
_diffrn_measurement_method 'phi and omega rotations'
_diffrn_radiation_monochromator graphite
_diffrn_radiation_source 'rotating anode'
_diffrn_radiation_type MoK\a
_diffrn_radiation_wavelength 0.71069
_diffrn_reflns_av_R_equivalents 0.0743
_diffrn_reflns_av_sigmaI/netI 0.1409
_diffrn_reflns_limit_h_max 21
_diffrn_reflns_limit_h_min -21
_diffrn_reflns_limit_k_max 16
_diffrn_reflns_limit_k_min -16
_diffrn_reflns_limit_l_max 51
_diffrn_reflns_limit_l_min -35
_diffrn_reflns_number 45953
_diffrn_reflns_theta_full 27.51
_diffrn_reflns_theta_max 27.51
_diffrn_reflns_theta_min 2.60
_exptl_absorpt_coefficient_mu 0.438
_exptl_absorpt_correction_T_max 1.0000
_exptl_absorpt_correction_T_min 0.5402
_exptl_absorpt_correction_type multi-scan
_exptl_crystal_density_diffrn 1.262
_exptl_crystal_F_000 3376
_exptl_crystal_size_max 0.32
_exptl_crystal_size_mid 0.20
_exptl_crystal_size_min 0.06
_refine_diff_density_max 2.159
_refine_diff_density_min -1.524
_refine_diff_density_rms 0.270
_refine_ls_abs_structure_details 'Flack H D (1983), Acta Cryst. A39, 876-881'
_refine_ls_abs_structure_Flack -0.03(4)
_refine_ls_extinction_method none
_refine_ls_goodness_of_fit_ref 1.006
_refine_ls_hydrogen_treatment constr
_refine_ls_matrix_type full
_refine_ls_number_parameters 938
_refine_ls_number_reflns 16369
_refine_ls_number_restraints 1
_refine_ls_restrained_S_all 1.006
_refine_ls_R_factor_all 0.0921
_refine_ls_R_factor_gt 0.0605
_refine_ls_shift/su_max 0.001
_refine_ls_shift/su_mean 0.000
_refine_ls_structure_factor_coef Fsqd
_refine_ls_weighting_details 'calc w=1/[\s^2^(Fo^2^)+(0.1085P)^2^+0.0000P] where P=(Fo^2^+2Fc^2^)/3'
_refine_ls_weighting_scheme calc
_refine_ls_wR_factor_gt 0.1498
_refine_ls_wR_factor_ref 0.2182
_reflns_number_gt 11050
_reflns_number_total 16369
_reflns_threshold_expression >2sigma(I)
_cod_data_source_file ja0580744si20051128_020516.cif
_cod_data_source_block shelxl
_cod_original_cell_volume 8432.4(9)
_cod_original_sg_symbol_H-M 'P n a 21 '
_cod_database_code 4110582

loop_
_symmetry_equiv_pos_as_xyz
'x, y, z'
'-x+1/2, y+1/2, z+1/2'
'x+1/2, -y+1/2, z'
'-x, -y, z+1/2'

loop_
_atom_site_label
_atom_site_type_symbol
_atom_site_fract_x
_atom_site_fract_y
_atom_site_fract_z
_atom_site_U_iso_or_equiv
_atom_site_adp_type
_atom_site_occupancy
_atom_site_symmetry_multiplicity
_atom_site_calc_flag
_atom_site_refinement_flags
Ru1 Ru 0.78476(4) 0.48024(5) 0.633216(17) 0.02533(16) Uani 1 1 d .
Si1 Si 0.82948(15) 0.61981(18) 0.60391(6) 0.0284(5) Uani 1 1 d .
N1 N 0.8347(4) 0.4785(5) 0.67961(17) 0.0230(15) Uani 1 1 d .
N2 N 0.7009(5) 0.5372(6) 0.66124(18) 0.0292(17) Uani 1 1 d .
N3 N 0.6859(5) 0.4597(5) 0.60378(18) 0.0274(16) Uani 1 1 d .
N4 N 0.7924(4) 0.7506(6) 0.60244(18) 0.0291(16) Uani 1 1 d .
N5 N 0.8793(4) 0.6432(5) 0.56700(18) 0.0292(16) Uani 1 1 d .
N6 N 0.8556(5) 0.3734(6) 0.61259(18) 0.0317(16) Uani 1 1 d .
N7 N 0.8940(5) 0.3111(7) 0.6022(3) 0.053(2) Uani 1 1 d .
C1 C 0.7926(6) 0.5260(7) 0.7050(2) 0.0290(19) Uani 1 1 d .
C2 C 0.7168(5) 0.5650(8) 0.6946(2) 0.0314(19) Uani 1 1 d .
C3 C 0.6612(6) 0.6152(7) 0.7131(2) 0.036(2) Uani 1 1 d .
H3 H 0.6717 0.6365 0.7351 0.048 Uiso 1 1 calc R
C4 C 0.5869(6) 0.6347(7) 0.6985(2) 0.040(2) Uani 1 1 d .
H4 H 0.5490 0.6713 0.7108 0.054 Uiso 1 1 calc R
C5 C 0.5690(6) 0.6001(8) 0.6658(3) 0.041(2) Uani 1 1 d .
H5 H 0.5193 0.6106 0.6566 0.055 Uiso 1 1 calc R
C6 C 0.6269(6) 0.5504(7) 0.6477(2) 0.0307(19) Uani 1 1 d .
C7 C 0.6196(6) 0.5037(8) 0.6142(3) 0.034(2) Uani 1 1 d .
C8 C 0.9048(5) 0.4217(8) 0.6890(2) 0.0294(19) Uani 1 1 d .
C9 C 0.9752(6) 0.4718(7) 0.6904(2) 0.034(2) Uani 1 1 d .
C10 C 1.0452(6) 0.4094(10) 0.6951(3) 0.048(3) Uani 1 1 d .
H10 H 1.0941 0.4425 0.6953 0.064 Uiso 1 1 calc R
C11 C 1.0390(6) 0.2972(9) 0.6992(3) 0.047(3) Uani 1 1 d .
C12 C 0.9655(6) 0.2514(8) 0.6996(2) 0.041(2) Uani 1 1 d .
H12 H 0.9612 0.1781 0.7036 0.054 Uiso 1 1 calc R
C13 C 0.8989(6) 0.3095(7) 0.6944(2) 0.035(2) Uani 1 1 d .
C14 C 0.9841(7) 0.5911(9) 0.6852(3) 0.052(3) Uani 1 1 d .
H14A H 1.0384 0.6105 0.6873 0.078 Uiso 1 1 calc R
H14B H 0.9540 0.6287 0.7019 0.078 Uiso 1 1 calc R
H14C H 0.9655 0.6101 0.6632 0.078 Uiso 1 1 calc R
C15 C 1.1156(7) 0.2320(11) 0.7068(4) 0.075(4) Uani 1 1 d .
H15A H 1.1602 0.2789 0.7053 0.112 Uiso 1 1 calc R
H15B H 1.1209 0.1752 0.6906 0.112 Uiso 1 1 calc R
H15C H 1.1126 0.2021 0.7290 0.112 Uiso 1 1 calc R
C16 C 0.8200(7) 0.2547(8) 0.6949(3) 0.058(3) Uani 1 1 d .
H16A H 0.7796 0.3067 0.6906 0.088 Uiso 1 1 calc R
H16B H 0.8116 0.2223 0.7165 0.088 Uiso 1 1 calc R
H16C H 0.8186 0.2003 0.6777 0.088 Uiso 1 1 calc R
C17 C 0.8229(6) 0.5370(9) 0.7401(2) 0.042(3) Uani 1 1 d .
H17A H 0.8745 0.5066 0.7415 0.063 Uiso 1 1 calc R
H17B H 0.7885 0.5000 0.7553 0.063 Uiso 1 1 calc R
H17C H 0.8251 0.6116 0.7461 0.063 Uiso 1 1 calc R
C18 C 0.5425(7) 0.4970(10) 0.5974(3) 0.052(3) Uani 1 1 d .
H18A H 0.5485 0.4633 0.5759 0.078 Uiso 1 1 calc R
H18B H 0.5216 0.5679 0.5945 0.078 Uiso 1 1 calc R
H18C H 0.5073 0.4553 0.6111 0.078 Uiso 1 1 calc R
C19 C 0.6890(5) 0.4040(7) 0.5723(2) 0.0303(19) Uani 1 1 d .
C20 C 0.6907(6) 0.2908(7) 0.5720(2) 0.036(2) Uani 1 1 d .
C21 C 0.6993(8) 0.2359(8) 0.5442(3) 0.058(3) Uani 1 1 d .
H21 H 0.7006 0.1614 0.5454 0.077 Uiso 1 1 calc R
C22 C 0.7071(7) 0.2877(8) 0.5105(3) 0.049(3) Uani 1 1 d .
C23 C 0.7034(6) 0.3996(7) 0.5114(2) 0.038(2) Uani 1 1 d .
H23 H 0.7076 0.4372 0.4912 0.050 Uiso 1 1 calc R
C24 C 0.6935(6) 0.4588(7) 0.5419(2) 0.034(2) Uani 1 1 d .
C25 C 0.6783(7) 0.2308(8) 0.6054(3) 0.049(3) Uani 1 1 d .
H25A H 0.6740 0.2817 0.6234 0.073 Uiso 1 1 calc R
H25B H 0.7222 0.1842 0.6095 0.073 Uiso 1 1 calc R
H25C H 0.6311 0.1890 0.6041 0.073 Uiso 1 1 calc R
C26 C 0.7163(11) 0.2266(10) 0.4807(3) 0.091(6) Uani 1 1 d .
H26A H 0.7167 0.1516 0.4863 0.136 Uiso 1 1 calc R
H26B H 0.7649 0.2455 0.4700 0.136 Uiso 1 1 calc R
H26C H 0.6735 0.2413 0.4657 0.136 Uiso 1 1 calc R
C27 C 0.6893(7) 0.5806(7) 0.5387(3) 0.044(3) Uani 1 1 d .
H27A H 0.6935 0.6005 0.5154 0.065 Uiso 1 1 calc R
H27B H 0.7316 0.6125 0.5511 0.065 Uiso 1 1 calc R
H27C H 0.6401 0.6056 0.5475 0.065 Uiso 1 1 calc R
C28 C 0.8139(5) 0.8043(7) 0.5731(2) 0.0290(18) Uani 1 1 d .
C29 C 0.7864(6) 0.9036(7) 0.5620(2) 0.035(2) Uani 1 1 d .
H29 H 0.7536 0.9440 0.5758 0.046 Uiso 1 1 calc R
C30 C 0.8067(6) 0.9410(8) 0.5320(2) 0.039(2) Uani 1 1 d .
H30 H 0.7897 1.0086 0.5253 0.052 Uiso 1 1 calc R
C31 C 0.8524(6) 0.8813(7) 0.5110(2) 0.035(2) Uani 1 1 d .
H31 H 0.8648 0.9079 0.4898 0.046 Uiso 1 1 calc R
C32 C 0.8809(7) 0.7805(8) 0.5208(2) 0.042(2) Uani 1 1 d .
H32 H 0.9119 0.7395 0.5064 0.056 Uiso 1 1 calc R
C33 C 0.8614(5) 0.7447(6) 0.5523(2) 0.0289(18) Uani 1 1 d .
C34 C 0.7436(5) 0.8001(7) 0.6284(2) 0.0316(19) Uani 1 1 d .
H34A H 0.7147 0.7437 0.6398 0.042 Uiso 1 1 calc R
H34B H 0.7056 0.8462 0.6175 0.042 Uiso 1 1 calc R
C35 C 0.7864(6) 0.8662(8) 0.6551(3) 0.039(2) Uani 1 1 d .
C36 C 0.8480(6) 0.7986(9) 0.6726(3) 0.045(2) Uani 1 1 d .
H36A H 0.8742 0.8412 0.6893 0.067 Uiso 1 1 calc R
H36B H 0.8855 0.7736 0.6564 0.067 Uiso 1 1 calc R
H36C H 0.8233 0.7382 0.6832 0.067 Uiso 1 1 calc R
C37 C 0.8291(7) 0.9665(7) 0.6405(3) 0.048(3) Uani 1 1 d .
H37A H 0.7916 1.0120 0.6295 0.072 Uiso 1 1 calc R
H37B H 0.8681 0.9438 0.6246 0.072 Uiso 1 1 calc R
H37C H 0.8538 1.0053 0.6585 0.072 Uiso 1 1 calc R
C38 C 0.7235(7) 0.9027(9) 0.6811(3) 0.052(3) Uani 1 1 d .
H38A H 0.6846 0.9458 0.6700 0.077 Uiso 1 1 calc R
H38B H 0.7482 0.9442 0.6985 0.077 Uiso 1 1 calc R
H38C H 0.6989 0.8407 0.6908 0.077 Uiso 1 1 calc R
C39 C 0.9302(5) 0.5677(7) 0.5495(3) 0.036(2) Uani 1 1 d .
H39A H 0.9229 0.5775 0.5254 0.048 Uiso 1 1 calc R
H39B H 0.9130 0.4955 0.5549 0.048 Uiso 1 1 calc R
C40 C 1.0199(6) 0.5763(7) 0.5574(3) 0.044(2) Uani 1 1 d .
C41 C 1.0337(10) 0.5357(15) 0.5928(4) 0.095(6) Uani 1 1 d .
H41A H 1.0142 0.4637 0.5948 0.143 Uiso 1 1 calc R
H41B H 1.0067 0.5811 0.6085 0.143 Uiso 1 1 calc R
H41C H 1.0889 0.5367 0.5976 0.143 Uiso 1 1 calc R
C42 C 1.0512(8) 0.6881(9) 0.5541(4) 0.083(5) Uani 1 1 d .
H42A H 1.0229 0.7350 0.5689 0.124 Uiso 1 1 calc R
H42B H 1.0448 0.7122 0.5313 0.124 Uiso 1 1 calc R
H42C H 1.1058 0.6888 0.5599 0.124 Uiso 1 1 calc R
C43 C 1.0633(9) 0.5004(12) 0.5356(5) 0.086(5) Uani 1 1 d .
H43A H 1.0427 0.4293 0.5386 0.129 Uiso 1 1 calc R
H43B H 1.1179 0.5012 0.5416 0.129 Uiso 1 1 calc R
H43C H 1.0576 0.5215 0.5125 0.129 Uiso 1 1 calc R
Ru1' Ru 0.08092(4) 1.03319(4) 0.358920(17) 0.02523(16) Uani 1 1 d .
Si1' Si 0.13035(15) 0.87773(17) 0.37708(6) 0.0265(5) Uani 1 1 d .
N1' N 0.1261(4) 1.0575(5) 0.31159(17) 0.0257(15) Uani 1 1 d .
N2' N -0.0067(5) 1.0003(5) 0.32989(18) 0.0246(16) Uani 1 1 d .
N3' N -0.0123(5) 1.0396(5) 0.39169(18) 0.0281(17) Uani 1 1 d .
N4' N 0.0913(4) 0.7499(5) 0.37331(18) 0.0278(15) Uani 1 1 d .
N5' N 0.1917(4) 0.8355(5) 0.40861(17) 0.0269(15) Uani 1 1 d .
N6' N 0.1549(5) 1.1238(6) 0.38431(19) 0.0352(18) Uani 1 1 d .
N7' N 0.1942(6) 1.1810(7) 0.3970(2) 0.054(2) Uani 1 1 d .
C1' C 0.0798(6) 1.0309(6) 0.2852(2) 0.029(2) Uani 1 1 d .
C2' C 0.0050(6) 0.9959(6) 0.2958(2) 0.029(2) Uani 1 1 d .
C3' C -0.0567(6) 0.9655(7) 0.2732(3) 0.040(2) Uani 1 1 d .
H3' H -0.0494 0.9616 0.2500 0.053 Uiso 1 1 calc R
C4' C -0.1315(6) 0.9411(8) 0.2891(2) 0.037(2) Uani 1 1 d .
H4' H -0.1728 0.9175 0.2758 0.049 Uiso 1 1 calc R
C5' C -0.1430(6) 0.9515(7) 0.3227(3) 0.037(2) Uani 1 1 d .
H5' H -0.1924 0.9388 0.3317 0.049 Uiso 1 1 calc R
C6' C -0.0803(6) 0.9816(7) 0.3443(3) 0.034(2) Uani 1 1 d .
C7' C -0.0816(6) 1.0085(6) 0.3790(2) 0.0268(19) Uani 1 1 d .
C8' C 0.2035(6) 1.1002(7) 0.3050(2) 0.034(2) Uani 1 1 d .
C9' C 0.2649(6) 1.0344(7) 0.2947(3) 0.032(2) Uani 1 1 d .
C10' C 0.3397(6) 1.0807(8) 0.2897(3) 0.040(2) Uani 1 1 d .
H10' H 0.3810 1.0373 0.2827 0.053 Uiso 1 1 calc R
C11' C 0.3530(6) 1.1876(8) 0.2949(3) 0.042(2) Uani 1 1 d .
C12' C 0.2919(6) 1.2522(7) 0.3048(3) 0.042(2) Uani 1 1 d .
H12' H 0.3010 1.3247 0.3086 0.056 Uiso 1 1 calc R
C13' C 0.2176(6) 1.2120(6) 0.3092(2) 0.036(2) Uani 1 1 d .
C14' C 0.2547(6) 0.9155(8) 0.2898(3) 0.047(3) Uani 1 1 d .
H14D H 0.3033 0.8847 0.2824 0.071 Uiso 1 1 calc R
H14E H 0.2148 0.9028 0.2733 0.071 Uiso 1 1 calc R
H14F H 0.2394 0.8832 0.3108 0.071 Uiso 1 1 calc R
C15' C 0.4353(7) 1.2326(9) 0.2900(4) 0.064(3) Uani 1 1 d .
H15D H 0.4351 1.3083 0.2945 0.096 Uiso 1 1 calc R
H15E H 0.4518 1.2205 0.2672 0.096 Uiso 1 1 calc R
H15F H 0.4709 1.1974 0.3051 0.096 Uiso 1 1 calc R
C16' C 0.1502(7) 1.2872(7) 0.3181(3) 0.047(3) Uani 1 1 d .
H16D H 0.1027 1.2466 0.3204 0.071 Uiso 1 1 calc R
H16E H 0.1440 1.3397 0.3006 0.071 Uiso 1 1 calc R
H16F H 0.1617 1.3229 0.3390 0.071 Uiso 1 1 calc R
C17' C 0.1051(8) 1.0411(8) 0.2504(2) 0.045(3) Uani 1 1 d .
H17D H 0.1585 1.0655 0.2499 0.067 Uiso 1 1 calc R
H17E H 0.0722 1.0921 0.2390 0.067 Uiso 1 1 calc R
H17F H 0.1013 0.9727 0.2395 0.067 Uiso 1 1 calc R
C18' C -0.1546(6) 1.0056(9) 0.4006(3) 0.040(2) Uani 1 1 d .
H18D H -0.1417 1.0269 0.4231 0.060 Uiso 1 1 calc R
H18E H -0.1755 0.9340 0.4008 0.060 Uiso 1 1 calc R
H18F H -0.1930 1.0539 0.3915 0.060 Uiso 1 1 calc R
C19' C -0.0097(6) 1.0829(7) 0.4254(2) 0.033(2) Uani 1 1 d .
C20' C -0.0224(7) 1.1928(7) 0.4294(2) 0.038(2) Uani 1 1 d .
C21' C -0.0278(7) 1.2311(8) 0.4609(3) 0.045(3) Uani 1 1 d .
H21' H -0.0393 1.3035 0.4636 0.060 Uiso 1 1 calc R
C22' C -0.0174(6) 1.1702(8) 0.4894(2) 0.041(2) Uani 1 1 d .
C23' C -0.0017(6) 1.0606(8) 0.4846(2) 0.033(2) Uani 1 1 d .
H23' H 0.0059 1.0168 0.5033 0.044 Uiso 1 1 calc R
C24' C 0.0028(6) 1.0163(7) 0.4527(2) 0.030(2) Uani 1 1 d .
C25' C -0.0390(8) 1.2654(9) 0.3988(3) 0.059(3) Uani 1 1 d .
H25D H -0.0338 1.2243 0.3785 0.089 Uiso 1 1 calc R
H25E H -0.0021 1.3237 0.3986 0.089 Uiso 1 1 calc R
H25F H -0.0913 1.2935 0.4004 0.089 Uiso 1 1 calc R
C26' C -0.0237(9) 1.2136(9) 0.5241(3) 0.068(4) Uani 1 1 d .
H26D H -0.0343 1.2892 0.5232 0.102 Uiso 1 1 calc R
H26E H 0.0248 1.2017 0.5359 0.102 Uiso 1 1 calc R
H26F H -0.0656 1.1779 0.5358 0.102 Uiso 1 1 calc R
C27' C 0.0174(7) 0.8987(8) 0.4493(3) 0.049(3) Uani 1 1 d .
H27D H 0.0192 0.8800 0.4258 0.073 Uiso 1 1 calc R
H27E H -0.0241 0.8596 0.4601 0.073 Uiso 1 1 calc R
H27F H 0.0666 0.8809 0.4597 0.073 Uiso 1 1 calc R
C28' C 0.1170(5) 0.6810(6) 0.3988(2) 0.0277(18) Uani 1 1 d .
C29' C 0.0921(6) 0.5764(7) 0.4051(2) 0.038(2) Uani 1 1 d .
H29' H 0.0564 0.5433 0.3907 0.050 Uiso 1 1 calc R
C30' C 0.1206(7) 0.5230(8) 0.4324(2) 0.042(3) Uani 1 1 d .
H30' H 0.1026 0.4543 0.4373 0.056 Uiso 1 1 calc R
C31' C 0.1768(7) 0.5713(8) 0.4532(3) 0.045(2) Uani 1 1 d .
H31' H 0.1970 0.5336 0.4714 0.060 Uiso 1 1 calc R
C32' C 0.2022(6) 0.6728(7) 0.4469(2) 0.034(2) Uani 1 1 d .
H32' H 0.2382 0.7048 0.4614 0.045 Uiso 1 1 calc R
C33' C 0.1748(6) 0.7293(6) 0.4191(2) 0.0290(19) Uani 1 1 d .
C34' C 0.0270(5) 0.7215(7) 0.3500(2) 0.0289(19) Uani 1 1 d .
H34C H -0.0013 0.7871 0.3449 0.038 Uiso 1 1 calc R
H34D H -0.0089 0.6751 0.3622 0.038 Uiso 1 1 calc R
C35' C 0.0461(6) 0.6660(7) 0.3161(2) 0.037(2) Uani 1 1 d .
C36' C 0.1099(7) 0.7285(7) 0.2978(2) 0.043(3) Uani 1 1 d .
H36D H 0.1568 0.7289 0.3112 0.064 Uiso 1 1 calc R
H36E H 0.0927 0.8009 0.2942 0.064 Uiso 1 1 calc R
H36F H 0.1206 0.6950 0.2766 0.064 Uiso 1 1 calc R
C37' C 0.0742(7) 0.5504(7) 0.3214(3) 0.046(3) Uani 1 1 d .
H37D H 0.0341 0.5100 0.3326 0.069 Uiso 1 1 calc R
H37E H 0.1210 0.5505 0.3348 0.069 Uiso 1 1 calc R
H37F H 0.0851 0.5181 0.2999 0.069 Uiso 1 1 calc R
C38' C -0.0280(7) 0.6631(8) 0.2953(3) 0.051(3) Uani 1 1 d .
H38D H -0.0675 0.6229 0.3071 0.076 Uiso 1 1 calc R
H38E H -0.0173 0.6296 0.2741 0.076 Uiso 1 1 calc R
H38F H -0.0463 0.7351 0.2917 0.076 Uiso 1 1 calc R
C39' C 0.2428(6) 0.9052(7) 0.4290(2) 0.032(2) Uani 1 1 d .
H39C H 0.2400 0.8808 0.4521 0.042 Uiso 1 1 calc R
H39D H 0.2212 0.9772 0.4283 0.042 Uiso 1 1 calc R
C40' C 0.3277(6) 0.9122(7) 0.4194(2) 0.033(2) Uani 1 1 d .
C41' C 0.3660(7) 0.9895(9) 0.4450(3) 0.048(3) Uani 1 1 d .
H41D H 0.4209 0.9968 0.4400 0.072 Uiso 1 1 calc R
H41E H 0.3599 0.9613 0.4673 0.072 Uiso 1 1 calc R
H41F H 0.3412 1.0586 0.4436 0.072 Uiso 1 1 calc R
C42' C 0.3368(7) 0.9588(8) 0.3849(3) 0.044(3) Uani 1 1 d .
H42D H 0.3914 0.9616 0.3792 0.065 Uiso 1 1 calc R
H42E H 0.3152 1.0300 0.3846 0.065 Uiso 1 1 calc R
H42F H 0.3095 0.9147 0.3690 0.065 Uiso 1 1 calc R
C43' C 0.3677(7) 0.8030(8) 0.4211(3) 0.050(3) Uani 1 1 d .
H43D H 0.4217 0.8103 0.4145 0.075 Uiso 1 1 calc R
H43E H 0.3418 0.7541 0.4061 0.075 Uiso 1 1 calc R
H43F H 0.3650 0.7759 0.4437 0.075 Uiso 1 1 calc R

loop_
_atom_site_aniso_label
_atom_site_aniso_U_11
_atom_site_aniso_U_22
_atom_site_aniso_U_33
_atom_site_aniso_U_23
_atom_site_aniso_U_13
_atom_site_aniso_U_12
Ru1 0.0195(3) 0.0255(3) 0.0311(3) 0.0005(3) 0.0003(3) 0.0001(3)
Si1 0.0244(13) 0.0217(11) 0.0392(13) -0.0007(10) 0.0006(10) -0.0005(9)
N1 0.011(4) 0.030(4) 0.028(4) 0.003(3) -0.002(3) -0.001(3)
N2 0.019(4) 0.033(4) 0.035(4) -0.001(3) 0.005(3) 0.000(3)
N3 0.022(4) 0.031(4) 0.029(4) -0.007(3) -0.005(3) 0.001(3)
N4 0.023(4) 0.026(3) 0.039(4) 0.003(3) 0.004(3) 0.006(3)
N5 0.027(4) 0.019(3) 0.041(4) -0.002(3) 0.002(3) 0.004(3)
N6 0.027(4) 0.027(4) 0.041(4) 0.002(3) -0.008(3) 0.000(3)
N7 0.036(6) 0.041(5) 0.082(7) -0.013(5) 0.018(5) 0.015(4)
C1 0.021(5) 0.040(5) 0.026(4) 0.002(4) 0.000(3) -0.004(4)
C2 0.020(5) 0.037(5) 0.037(5) 0.000(4) 0.006(4) -0.003(4)
C3 0.031(5) 0.035(5) 0.042(5) -0.005(4) 0.010(4) 0.000(4)
C4 0.047(6) 0.033(5) 0.042(5) -0.001(4) 0.017(4) 0.002(5)
C5 0.031(6) 0.033(5) 0.060(6) 0.007(4) 0.011(4) -0.001(4)
C6 0.022(5) 0.030(4) 0.040(5) 0.003(4) -0.001(4) 0.007(4)
C7 0.015(5) 0.037(5) 0.052(6) 0.012(4) -0.012(4) 0.000(4)
C8 0.025(5) 0.041(5) 0.022(4) 0.008(4) 0.004(3) 0.008(4)
C9 0.023(5) 0.039(5) 0.041(5) 0.010(4) -0.010(4) -0.003(4)
C10 0.019(5) 0.067(7) 0.059(6) 0.020(6) -0.011(4) -0.009(5)
C11 0.023(5) 0.057(7) 0.060(6) 0.024(5) 0.001(4) 0.004(5)
C12 0.030(5) 0.040(5) 0.052(6) 0.019(4) 0.010(4) 0.008(4)
C13 0.024(5) 0.027(4) 0.053(6) 0.010(4) -0.005(4) 0.000(4)
C14 0.032(6) 0.053(7) 0.071(7) 0.009(5) -0.018(5) -0.011(5)
C15 0.023(6) 0.069(8) 0.133(12) 0.036(8) 0.026(7) 0.013(6)
C16 0.033(6) 0.033(5) 0.109(10) 0.012(6) -0.003(6) 0.003(5)
C17 0.034(6) 0.062(7) 0.031(5) 0.004(4) 0.011(4) 0.017(5)
C18 0.037(7) 0.077(8) 0.041(6) -0.001(5) -0.020(5) 0.007(6)
C19 0.024(5) 0.028(4) 0.039(5) 0.000(4) -0.005(4) -0.006(4)
C20 0.047(6) 0.024(4) 0.039(5) 0.004(4) -0.010(4) -0.002(4)
C21 0.076(10) 0.022(5) 0.076(8) -0.011(5) -0.025(7) 0.002(5)
C22 0.057(8) 0.038(5) 0.050(6) -0.005(5) 0.009(5) 0.001(5)
C23 0.049(6) 0.030(5) 0.034(5) -0.001(4) 0.005(4) -0.001(4)
C24 0.034(6) 0.028(4) 0.039(5) -0.005(4) -0.012(4) -0.001(4)
C25 0.066(8) 0.034(5) 0.046(6) 0.007(4) -0.015(5) -0.019(5)
C26 0.183(19) 0.041(7) 0.048(7) -0.016(6) -0.043(9) 0.004(9)
C27 0.055(7) 0.023(5) 0.052(6) 0.001(4) -0.020(5) 0.006(4)
C28 0.020(4) 0.031(4) 0.036(5) -0.005(4) 0.001(3) -0.005(4)
C29 0.033(5) 0.030(4) 0.042(5) -0.004(4) 0.002(4) 0.008(4)
C30 0.045(6) 0.035(5) 0.037(5) 0.010(4) -0.009(4) 0.003(5)
C31 0.033(5) 0.035(5) 0.036(5) 0.010(4) -0.002(4) 0.004(4)
C32 0.057(7) 0.040(5) 0.029(5) 0.015(4) -0.003(4) 0.009(5)
C33 0.024(5) 0.023(4) 0.039(5) -0.002(3) -0.008(4) 0.001(3)
C34 0.024(5) 0.028(4) 0.043(5) 0.003(4) 0.000(4) 0.011(3)
C35 0.022(5) 0.041(5) 0.054(6) -0.004(4) -0.003(4) -0.007(4)
C36 0.033(6) 0.051(6) 0.051(6) -0.007(5) -0.005(4) 0.005(5)
C37 0.044(7) 0.032(5) 0.069(8) -0.004(5) -0.010(5) -0.002(4)
C38 0.045(7) 0.058(7) 0.051(6) -0.029(5) 0.006(5) 0.005(6)
C39 0.026(5) 0.023(4) 0.060(6) -0.009(4) 0.015(4) -0.003(4)
C40 0.026(5) 0.025(4) 0.080(8) -0.006(5) -0.001(5) -0.002(4)
C41 0.046(10) 0.147(17) 0.093(12) 0.038(10) -0.008(8) 0.007(9)
C42 0.040(8) 0.033(6) 0.176(15) 0.020(8) -0.016(8) -0.012(5)
C43 0.036(9) 0.070(9) 0.151(16) -0.032(9) 0.008(9) 0.017(7)
Ru1' 0.0246(4) 0.0184(3) 0.0327(3) 0.0023(3) -0.0002(3) 0.0012(2)
Si1' 0.0292(14) 0.0175(10) 0.0329(12) 0.0012(9) -0.0031(9) 0.0020(9)
N1' 0.023(4) 0.015(3) 0.039(4) 0.004(3) -0.005(3) -0.003(3)
N2' 0.020(4) 0.020(3) 0.035(4) 0.002(3) -0.012(3) 0.003(3)
N3' 0.034(5) 0.017(3) 0.033(4) 0.002(3) 0.010(3) 0.001(3)
N4' 0.024(4) 0.018(3) 0.041(4) 0.000(3) -0.003(3) 0.001(3)
N5' 0.031(4) 0.019(3) 0.031(4) -0.002(3) -0.009(3) -0.003(3)
N6' 0.040(5) 0.023(4) 0.043(5) -0.003(3) 0.002(4) 0.001(3)
N7' 0.051(7) 0.039(5) 0.072(6) -0.008(5) -0.012(5) -0.001(4)
C1' 0.024(5) 0.021(4) 0.043(5) 0.001(3) -0.013(4) 0.009(3)
C2' 0.036(6) 0.012(3) 0.038(5) 0.007(3) 0.005(4) 0.009(3)
C3' 0.028(6) 0.022(4) 0.070(7) -0.001(4) 0.002(5) 0.010(4)
C4' 0.028(5) 0.034(5) 0.049(6) -0.001(4) -0.005(4) 0.002(4)
C5' 0.029(5) 0.031(5) 0.051(6) 0.002(4) 0.000(4) 0.001(4)
C6' 0.028(5) 0.020(4) 0.055(6) 0.003(4) 0.001(4) 0.008(4)
C7' 0.031(5) 0.017(4) 0.032(5) 0.000(3) -0.002(4) 0.001(4)
C8' 0.030(5) 0.019(4) 0.052(5) 0.010(4) 0.005(4) -0.002(4)
C9' 0.023(5) 0.022(4) 0.052(6) 0.008(4) 0.001(4) 0.000(3)
C10' 0.029(5) 0.029(5) 0.061(6) 0.004(4) -0.006(4) -0.001(4)
C11' 0.029(6) 0.027(5) 0.070(7) 0.013(4) -0.016(5) -0.004(4)
C12' 0.042(6) 0.022(4) 0.064(6) 0.014(4) -0.001(5) -0.005(4)
C13' 0.036(6) 0.015(4) 0.058(6) 0.006(4) -0.004(4) 0.004(4)
C14' 0.033(6) 0.023(5) 0.085(8) -0.007(5) 0.020(5) -0.001(4)
C15' 0.040(8) 0.037(6) 0.115(10) 0.018(6) -0.010(7) -0.007(5)
C16' 0.047(7) 0.023(4) 0.073(7) 0.004(5) 0.018(5) 0.002(4)
C17' 0.060(8) 0.050(6) 0.024(5) 0.010(4) -0.004(5) -0.007(5)
C18' 0.026(6) 0.046(6) 0.049(6) -0.003(5) 0.007(4) -0.004(5)
C19' 0.033(5) 0.032(5) 0.034(5) -0.003(4) 0.007(4) 0.000(4)
C20' 0.057(7) 0.026(4) 0.030(5) 0.004(4) -0.004(4) 0.015(4)
C21' 0.053(7) 0.029(5) 0.054(6) -0.006(4) 0.005(5) 0.004(5)
C22' 0.051(7) 0.044(6) 0.029(5) -0.007(4) 0.002(4) -0.008(5)
C23' 0.036(6) 0.037(5) 0.026(4) 0.009(4) -0.001(4) 0.001(4)
C24' 0.034(6) 0.025(4) 0.032(5) 0.000(3) -0.002(4) -0.003(4)
C25' 0.089(10) 0.036(6) 0.054(7) -0.003(5) 0.011(6) 0.029(6)
C26' 0.094(12) 0.037(6) 0.073(8) -0.013(6) 0.009(7) -0.001(7)
C27' 0.064(8) 0.033(5) 0.049(6) 0.010(4) 0.029(5) 0.008(5)
C28' 0.028(5) 0.018(4) 0.037(5) -0.001(3) 0.005(4) 0.002(3)
C29' 0.046(6) 0.021(4) 0.047(6) 0.010(4) 0.002(4) 0.004(4)
C30' 0.052(7) 0.036(5) 0.038(6) 0.013(4) -0.015(5) -0.010(5)
C31' 0.043(7) 0.037(5) 0.055(6) 0.017(5) -0.001(5) 0.002(5)
C32' 0.040(6) 0.033(5) 0.030(4) 0.007(4) 0.003(4) 0.000(4)
C33' 0.037(5) 0.023(4) 0.026(4) 0.007(3) 0.012(4) -0.004(4)
C34' 0.033(5) 0.021(4) 0.033(5) 0.001(3) -0.002(3) 0.002(4)
C35' 0.032(6) 0.022(4) 0.056(6) -0.004(4) 0.007(4) -0.001(4)
C36' 0.063(8) 0.030(5) 0.034(5) -0.004(4) 0.008(4) -0.008(5)
C37' 0.067(8) 0.023(4) 0.048(6) -0.007(4) 0.012(5) 0.013(5)
C38' 0.063(8) 0.038(6) 0.051(6) -0.011(5) -0.018(5) -0.011(5)
C39' 0.034(5) 0.019(4) 0.041(5) 0.000(4) 0.004(4) 0.000(4)
C40' 0.029(5) 0.038(5) 0.031(4) -0.002(4) -0.009(4) 0.001(4)
C41' 0.038(7) 0.050(6) 0.058(7) 0.009(5) -0.010(5) -0.007(5)
C42' 0.047(7) 0.035(5) 0.049(6) 0.002(4) -0.010(5) 0.006(5)
C43' 0.034(6) 0.043(6) 0.073(7) 0.009(5) 0.023(5) 0.011(5)

loop_
_atom_type_symbol
_atom_type_description
_atom_type_scat_dispersion_real
_atom_type_scat_dispersion_imag
_atom_type_scat_source
C C 0.0033 0.0016 'International Tables Vol C Tables 4.2.6.8 and 6.1.1.4'
H H 0.0000 0.0000 'International Tables Vol C Tables 4.2.6.8 and 6.1.1.4'
N N 0.0061 0.0033 'International Tables Vol C Tables 4.2.6.8 and 6.1.1.4'
Si Si 0.0817 0.0704 'International Tables Vol C Tables 4.2.6.8 and 6.1.1.4'
Ru Ru -1.2594 0.8363 'International Tables Vol C Tables 4.2.6.8 and 6.1.1.4'

loop_
_geom_angle_atom_site_label_1
_geom_angle_atom_site_label_2
_geom_angle_atom_site_label_3
_geom_angle
N2 Ru1 N6 158.8(3)
N2 Ru1 N1 78.0(3)
N6 Ru1 N1 96.5(3)
N2 Ru1 N3 76.7(3)
N6 Ru1 N3 100.4(3)
N1 Ru1 N3 148.7(3)
N2 Ru1 Si1 105.4(2)
N6 Ru1 Si1 95.7(2)
N1 Ru1 Si1 109.8(2)
N3 Ru1 Si1 94.6(2)
N5 Si1 N4 89.5(3)
N5 Si1 Ru1 138.4(3)
N4 Si1 Ru1 128.4(3)
C1 N1 C8 117.2(7)
C1 N1 Ru1 116.3(6)
C8 N1 Ru1 126.0(5)
C6 N2 C2 121.1(7)
C6 N2 Ru1 119.5(6)
C2 N2 Ru1 119.4(6)
C7 N3 C19 120.3(8)
C7 N3 Ru1 118.0(6)
C19 N3 Ru1 121.6(6)
C28 N4 C34 122.5(7)
C28 N4 Si1 112.4(6)
C34 N4 Si1 125.1(6)
C33 N5 C39 120.3(7)
C33 N5 Si1 113.2(6)
C39 N5 Si1 126.3(6)
N7 N6 Ru1 177.0(8)
N1 C1 C2 113.9(8)
N1 C1 C17 123.0(8)
C2 C1 C17 123.1(8)
C3 C2 N2 119.8(9)
C3 C2 C1 128.8(9)
N2 C2 C1 111.2(7)
C2 C3 C4 118.7(9)
C5 C4 C3 121.6(9)
C6 C5 C4 117.8(10)
C5 C6 N2 120.6(9)
C5 C6 C7 126.6(9)
N2 C6 C7 112.7(8)
N3 C7 C6 112.1(8)
N3 C7 C18 126.7(10)
C6 C7 C18 120.7(10)
C9 C8 C13 120.7(9)
C9 C8 N1 121.3(8)
C13 C8 N1 117.8(8)
C8 C9 C10 119.5(9)
C8 C9 C14 122.6(9)
C10 C9 C14 117.8(9)
C11 C10 C9 119.3(9)
C12 C11 C10 118.6(9)
C12 C11 C15 122.8(10)
C10 C11 C15 118.3(10)
C13 C12 C11 122.5(9)
C12 C13 C8 119.2(9)
C12 C13 C16 120.1(9)
C8 C13 C16 120.7(8)
C24 C19 C20 119.0(8)
C24 C19 N3 121.6(8)
C20 C19 N3 119.4(8)
C21 C20 C19 122.1(9)
C21 C20 C25 119.4(9)
C19 C20 C25 118.5(8)
C20 C21 C22 122.8(9)
C23 C22 C26 124.1(10)
C23 C22 C21 114.1(9)
C26 C22 C21 121.8(10)
C22 C23 C24 122.7(9)
C19 C24 C23 119.4(8)
C19 C24 C27 124.0(8)
C23 C24 C27 116.6(8)
C33 C28 N4 113.5(8)
C33 C28 C29 119.1(8)
N4 C28 C29 127.1(8)
C30 C29 C28 120.6(9)
C29 C30 C31 120.5(9)
C30 C31 C32 121.2(9)
C33 C32 C31 117.4(9)
C32 C33 C28 121.2(8)
C32 C33 N5 127.6(8)
C28 C33 N5 111.0(8)
N4 C34 C35 116.5(8)
C36 C35 C34 110.5(8)
C36 C35 C38 109.5(9)
C34 C35 C38 106.8(8)
C36 C35 C37 107.0(8)
C34 C35 C37 113.5(8)
C38 C35 C37 109.5(9)
N5 C39 C40 116.2(8)
C43 C40 C42 111.4(12)
C43 C40 C41 104.6(12)
C42 C40 C41 109.7(12)
C43 C40 C39 109.1(9)
C42 C40 C39 113.2(9)
C41 C40 C39 108.4(10)
N2' Ru1' N6' 157.3(3)
N2' Ru1' N1' 77.0(3)
N6' Ru1' N1' 98.3(3)
N2' Ru1' N3' 77.8(3)
N6' Ru1' N3' 98.5(3)
N1' Ru1' N3' 149.7(3)
N2' Ru1' Si1' 107.5(2)
N6' Ru1' Si1' 95.2(2)
N1' Ru1' Si1' 106.4(2)
N3' Ru1' Si1' 96.9(2)
N5' Si1' N4' 90.9(3)
N5' Si1' Ru1' 137.1(3)
N4' Si1' Ru1' 128.7(3)
C1' N1' C8' 118.8(8)
C1' N1' Ru1' 117.0(6)
C8' N1' Ru1' 124.1(6)
C2' N2' C6' 121.9(8)
C2' N2' Ru1' 119.1(6)
C6' N2' Ru1' 119.0(6)
C7' N3' C19' 118.8(8)
C7' N3' Ru1' 115.6(6)
C19' N3' Ru1' 125.3(7)
C28' N4' C34' 122.6(7)
C28' N4' Si1' 112.4(6)
C34' N4' Si1' 124.0(5)
C33' N5' C39' 120.7(7)
C33' N5' Si1' 112.1(6)
C39' N5' Si1' 125.6(6)
N7' N6' Ru1' 174.4(8)
N1' C1' C2' 111.9(9)
N1' C1' C17' 122.8(9)
C2' C1' C17' 125.4(9)
N2' C2' C1' 114.4(8)
N2' C2' C3' 121.5(9)
C1' C2' C3' 123.9(9)
C2' C3' C4' 115.1(10)
C5' C4' C3' 122.3(10)
C4' C5' C6' 120.7(10)
N2' C6' C5' 118.2(9)
N2' C6' C7' 111.8(9)
C5' C6' C7' 129.5(10)
N3' C7' C6' 114.7(9)
N3' C7' C18' 121.4(8)
C6' C7' C18' 123.9(9)
C9' C8' C13' 118.9(9)
C9' C8' N1' 121.5(8)
C13' C8' N1' 119.5(8)
C8' C9' C10' 118.7(8)
C8' C9' C14' 122.0(8)
C10' C9' C14' 119.2(8)
C11' C10' C9' 121.7(10)
C10' C11' C12' 119.3(10)
C10' C11' C15' 119.4(10)
C12' C11' C15' 121.3(9)
C11' C12' C13' 121.5(9)
C12' C13' C8' 119.8(9)
C12' C13' C16' 120.0(8)
C8' C13' C16' 120.2(9)
C24' C19' C20' 121.5(8)
C24' C19' N3' 120.5(8)
C20' C19' N3' 117.9(8)
C21' C20' C19' 117.8(8)
C21' C20' C25' 120.9(9)
C19' C20' C25' 120.9(8)
C20' C21' C22' 124.3(9)
C21' C22' C23' 116.6(8)
C21' C22' C26' 123.8(10)
C23' C22' C26' 119.6(9)
C24' C23' C22' 121.5(8)
C19' C24' C23' 118.1(8)
C19' C24' C27' 122.9(8)
C23' C24' C27' 119.0(8)
C29' C28' N4' 127.5(8)
C29' C28' C33' 120.8(8)
N4' C28' C33' 111.7(7)
C30' C29' C28' 119.3(10)
C29' C30' C31' 120.3(9)
C32' C31' C30' 120.6(9)
C31' C32' C33' 120.7(9)
C32' C33' C28' 118.2(8)
C32' C33' N5' 129.6(8)
C28' C33' N5' 112.0(7)
N4' C34' C35' 119.7(8)
C38' C35' C36' 110.5(9)
C38' C35' C37' 108.3(8)
C36' C35' C37' 108.8(8)
C38' C35' C34' 108.1(8)
C36' C35' C34' 109.7(7)
C37' C35' C34' 111.6(8)
N5' C39' C40' 117.9(7)
C42' C40' C39' 110.7(8)
C42' C40' C43' 109.9(8)
C39' C40' C43' 111.7(8)
C42' C40' C41' 108.5(8)
C39' C40' C41' 106.2(8)
C43' C40' C41' 109.8(8)

loop_
_geom_bond_atom_site_label_1
_geom_bond_atom_site_label_2
_geom_bond_distance
Ru1 N2 1.945(7)
Ru1 N6 1.975(8)
Ru1 N1 2.030(7)
Ru1 N3 2.066(7)
Ru1 Si1 2.227(2)
Si1 N5 1.719(8)
Si1 N4 1.748(7)
N1 C1 1.370(12)
N1 C8 1.437(11)
N2 C6 1.380(12)
N2 C2 1.395(11)
N3 C7 1.322(12)
N3 C19 1.433(11)
N4 C28 1.391(11)
N4 C34 1.462(11)
N5 C33 1.425(10)
N5 C39 1.457(11)
N6 N7 1.095(10)
C1 C2 1.441(13)
C1 C17 1.494(14)
C2 C3 1.353(12)
C3 C4 1.415(14)
C4 C5 1.402(14)
C5 C6 1.369(13)
C6 C7 1.460(14)
C7 C18 1.474(14)
C8 C9 1.353(13)
C8 C13 1.418(12)
C9 C10 1.437(14)
C9 C14 1.508(14)
C10 C11 1.411(15)
C11 C12 1.376(14)
C11 C15 1.565(15)
C12 C13 1.362(13)
C13 C16 1.508(14)
C19 C24 1.387(13)
C19 C20 1.411(12)
C20 C21 1.307(14)
C20 C25 1.536(13)
C21 C22 1.490(16)
C22 C23 1.395(13)
C22 C26 1.416(15)
C23 C24 1.430(13)
C24 C27 1.525(12)
C28 C33 1.375(12)
C28 C29 1.395(12)
C29 C30 1.326(13)
C30 C31 1.362(14)
C31 C32 1.402(12)
C32 C33 1.371(13)
C34 C35 1.525(13)
C35 C36 1.516(14)
C35 C38 1.557(14)
C35 C37 1.557(14)
C39 C40 1.564(13)
C40 C43 1.481(17)
C40 C42 1.497(14)
C40 C41 1.515(19)
Ru1' N2' 1.931(7)
Ru1' N6' 1.970(8)
Ru1' N1' 2.054(7)
Ru1' N3' 2.055(8)
Ru1' Si1' 2.232(2)
Si1' N5' 1.714(7)
Si1' N4' 1.732(7)
N1' C1' 1.353(11)
N1' C8' 1.446(11)
N2' C2' 1.371(11)
N2' C6' 1.397(13)
N3' C7' 1.341(12)
N3' C19' 1.445(11)
N4' C28' 1.398(11)
N4' C34' 1.478(11)
N5' C33' 1.416(10)
N5' C39' 1.472(11)
N6' N7' 1.101(11)
C1' C2' 1.410(14)
C1' C17' 1.453(14)
C2' C3' 1.434(15)
C3' C4' 1.456(14)
C4' C5' 1.356(14)
C5' C6' 1.419(15)
C6' C7' 1.422(14)
C7' C18' 1.511(14)
C8' C9' 1.391(13)
C8' C13' 1.423(11)
C9' C10' 1.413(13)
C9' C14' 1.504(12)
C10' C11' 1.366(13)
C11' C12' 1.373(15)
C11' C15' 1.524(15)
C12' C13' 1.373(14)
C13' C16' 1.524(13)
C19' C24' 1.382(13)
C19' C20' 1.394(12)
C20' C21' 1.341(13)
C20' C25' 1.541(13)
C21' C22' 1.375(14)
C22' C23' 1.405(13)
C22' C26' 1.484(14)
C23' C24' 1.384(13)
C24' C27' 1.493(12)
C28' C29' 1.392(12)
C28' C33' 1.407(12)
C29' C30' 1.364(13)
C30' C31' 1.400(15)
C31' C32' 1.359(13)
C32' C33' 1.392(12)
C34' C35' 1.548(12)
C35' C38' 1.508(14)
C35' C36' 1.522(13)
C35' C37' 1.532(12)
C39' C40' 1.498(13)
C40' C42' 1.495(14)
C40' C43' 1.523(13)
C40' C41' 1.545(14)
